data_4318603
loop_
_publ_author_name
'David T. Puerta'
'Seth M. Cohen'

_publ_section_title
;
 Elucidating Drug-Metalloprotein Interactions with Tris(pyrazolyl)borate
 Model Complexes
;
_journal_name_full 'Inorganic Chemistry'
_journal_page_first 5075
_journal_page_last 5082
_journal_paper_doi 10.1021/ic0204272
_journal_volume 41
_journal_year 2002
_chemical_formula_sum 'C39 H40 B N7 O S Zn'
_chemical_formula_weight 731.02
_chemical_name_common '[ZnTpMePh(Thioamide)]'
_chemical_name_systematic
;
  ?
;
_space_group_IT_number 2
_symmetry_cell_setting triclinic
_symmetry_space_group_name_Hall '-P 1'
_symmetry_space_group_name_H-M 'P -1'
_atom_sites_solution_hydrogens geom
_atom_sites_solution_primary direct
_atom_sites_solution_secondary difmap
_audit_creation_method SHELXL-97
_cell_angle_alpha 69.039(3)
_cell_angle_beta 85.523(3)
_cell_angle_gamma 62.603(3)
_cell_formula_units_Z 2
_cell_length_a 11.944(2)
_cell_length_b 12.241(2)
_cell_length_c 14.909(3)
_cell_measurement_reflns_used 4356
_cell_measurement_temperature 100(2)
_cell_measurement_theta_max 27.11
_cell_measurement_theta_min 2.30
_cell_volume 1797.4(6)
_computing_cell_refinement 'Bruker SMART'
_computing_data_collection 'Bruker SMART'
_computing_data_reduction 'Bruker SAINT'
_computing_molecular_graphics 'Bruker SHELXTL'
_computing_publication_material 'Bruker SHELXTL'
_computing_structure_refinement 'SHELXL-97 (Sheldrick, 1997)'
_computing_structure_solution 'SHELXS-97 (Sheldrick, 1990)'
_diffrn_ambient_temperature 100(2)
_diffrn_measured_fraction_theta_full 0.965
_diffrn_measured_fraction_theta_max 0.965
_diffrn_measurement_device_type 'CCD area detector'
_diffrn_measurement_method 'phi and omega scans'
_diffrn_radiation_monochromator graphite
_diffrn_radiation_source 'fine-focus sealed tube'
_diffrn_radiation_type MoK\a
_diffrn_radiation_wavelength 0.71073
_diffrn_reflns_av_R_equivalents 0.0519
_diffrn_reflns_av_sigmaI/netI 0.0956
_diffrn_reflns_limit_h_max 15
_diffrn_reflns_limit_h_min -15
_diffrn_reflns_limit_k_max 15
_diffrn_reflns_limit_k_min -15
_diffrn_reflns_limit_l_max 19
_diffrn_reflns_limit_l_min -19
_diffrn_reflns_number 15756
_diffrn_reflns_theta_full 27.60
_diffrn_reflns_theta_max 27.60
_diffrn_reflns_theta_min 1.47
_exptl_absorpt_coefficient_mu 0.784
_exptl_absorpt_correction_type none
_exptl_crystal_colour colorless
_exptl_crystal_density_diffrn 1.351
_exptl_crystal_density_meas 0
_exptl_crystal_density_method 'not measured'
_exptl_crystal_description plate
_exptl_crystal_F_000 764
_exptl_crystal_size_max 0.10
_exptl_crystal_size_mid 0.04
_exptl_crystal_size_min 0.02
_refine_diff_density_max 0.981
_refine_diff_density_min -0.519
_refine_diff_density_rms 0.085
_refine_ls_extinction_method none
_refine_ls_goodness_of_fit_ref 1.024
_refine_ls_hydrogen_treatment mixed
_refine_ls_matrix_type full
_refine_ls_number_parameters 463
_refine_ls_number_reflns 8038
_refine_ls_number_restraints 0
_refine_ls_restrained_S_all 1.024
_refine_ls_R_factor_all 0.0960
_refine_ls_R_factor_gt 0.0604
_refine_ls_shift/su_max 0.177
_refine_ls_shift/su_mean 0.013
_refine_ls_structure_factor_coef Fsqd
_refine_ls_weighting_details 'calc w=1/[\s^2^(Fo^2^)+(0.0555P)^2^+0.0000P] where P=(Fo^2^+2Fc^2^)/3'
_refine_ls_weighting_scheme calc
_refine_ls_wR_factor_gt 0.1196
_refine_ls_wR_factor_ref 0.1328
_reflns_number_gt 5575
_reflns_number_total 8038
_reflns_threshold_expression >2sigma(I)
_cod_data_source_file ic0204272_4.cif
_cod_data_source_block '[Zn(hydrotris(3,5-Methylphenylpyrazolyl)borate)(N-methylmercaptoa'
_cod_depositor_comments
;
The following automatic conversions were performed:

'_symmetry_cell_setting' value 'Triclinic' changed to 'triclinic'
according to the built-in table from CIF Core dictionary named
'cif_core.dic' version 2.4.1 from 2010-06-29.

Automatic conversion script
Id: cif_fix_values 1646 2011-03-28 12:23:43Z adriana 
;
_cod_original_cell_volume 1797.3(5)
_cod_database_code 4318603

loop_
_symmetry_equiv_pos_as_xyz
'x, y, z'
'-x, -y, -z'

loop_
_atom_site_label
_atom_site_type_symbol
_atom_site_fract_x
_atom_site_fract_y
_atom_site_fract_z
_atom_site_U_iso_or_equiv
_atom_site_adp_type
_atom_site_occupancy
_atom_site_symmetry_multiplicity
_atom_site_calc_flag
_atom_site_refinement_flags
_atom_site_disorder_assembly
_atom_site_disorder_group
H53 H 0.969(4) 0.289(4) 1.068(3) 0.039(12) Uiso 1 1 d . . .
H54 H 0.650(3) 0.689(3) 0.472(2) 0.000(7) Uiso 1 1 d . . .
N3 N 0.6138(3) 0.6754(3) 0.70343(19) 0.0166(6) Uani 1 1 d . . .
Zn1 Zn 0.80144(4) 0.60692(4) 0.74404(3) 0.01764(12) Uani 1 1 d . . .
S1 S 0.87061(8) 0.64733(9) 0.86161(6) 0.0228(2) Uani 1 1 d . . .
N4 N 0.8097(3) 0.5360(3) 0.57665(19) 0.0176(6) Uani 1 1 d . . .
N1 N 0.8080(3) 0.7579(3) 0.6062(2) 0.0203(6) Uani 1 1 d . . .
O1 O 0.8133(2) 0.4262(2) 0.86590(17) 0.0259(6) Uani 1 1 d . . .
N5 N 0.5913(3) 0.6731(3) 0.61571(19) 0.0162(6) Uani 1 1 d . . .
N6 N 0.7260(3) 0.7793(3) 0.53519(19) 0.0179(6) Uani 1 1 d . . .
N2 N 0.8773(3) 0.4863(3) 0.6651(2) 0.0198(6) Uani 1 1 d . . .
N7 N 0.9232(3) 0.2952(3) 1.0120(2) 0.0292(8) Uani 1 1 d . . .
C4 C 0.4933(3) 0.7072(3) 0.8411(2) 0.0181(7) Uani 1 1 d . . .
C5 C 0.4199(3) 0.6944(3) 0.6888(2) 0.0201(7) Uani 1 1 d . . .
H5 H 0.3399 0.7023 0.7029 0.024 Uiso 1 1 calc R . .
C6 C 0.5442(3) 0.7786(3) 0.8621(3) 0.0213(8) Uani 1 1 d . . .
H6 H 0.5892 0.8131 0.8173 0.026 Uiso 1 1 calc R . .
C7 C 0.6924(3) 0.8978(3) 0.4651(2) 0.0207(8) Uani 1 1 d . . .
C8 C 0.4234(3) 0.6601(4) 0.9074(3) 0.0248(8) Uani 1 1 d . . .
H8 H 0.3873 0.6141 0.8937 0.030 Uiso 1 1 calc R . .
C9 C 0.8272(3) 0.8650(3) 0.5763(2) 0.0193(7) Uani 1 1 d . . .
C10 C 0.7556(3) 0.9549(3) 0.4888(3) 0.0226(8) Uani 1 1 d . . .
H10 H 0.7512 1.0368 0.4535 0.027 Uiso 1 1 calc R . .
C11 C 0.9784(3) 0.3722(3) 0.6701(2) 0.0189(7) Uani 1 1 d . . .
C12 C 0.5081(3) 0.6898(3) 0.7478(2) 0.0175(7) Uani 1 1 d . . .
C13 C 0.8417(3) 0.5299(3) 0.9635(3) 0.0253(8) Uani 1 1 d . . .
H13A H 0.8993 0.5006 1.0192 0.030 Uiso 1 1 calc R . .
H13B H 0.7558 0.5735 0.9792 0.030 Uiso 1 1 calc R . .
C14 C 1.0138(3) 0.7619(4) 0.6962(2) 0.0235(8) Uani 1 1 d . . .
H14 H 1.0215 0.6795 0.7052 0.028 Uiso 1 1 calc R . .
C15 C 0.9177(3) 0.8739(3) 0.6316(3) 0.0215(8) Uani 1 1 d . . .
C16 C 0.9759(3) 0.3481(3) 0.5858(3) 0.0224(8) Uani 1 1 d . . .
H16 H 1.0347 0.2758 0.5712 0.027 Uiso 1 1 calc R . .
C17 C 0.4065(4) 0.6807(4) 0.9940(3) 0.0306(9) Uani 1 1 d . . .
H17 H 0.3596 0.6484 1.0382 0.037 Uiso 1 1 calc R . .
C18 C 0.4746(3) 0.6849(3) 0.6054(2) 0.0182(7) Uani 1 1 d . . .
C19 C 1.0759(3) 0.2880(3) 0.7541(3) 0.0218(8) Uani 1 1 d . . .
C20 C 0.5986(4) 0.9513(4) 0.3800(3) 0.0295(9) Uani 1 1 d . . .
H20A H 0.6291 0.8928 0.3447 0.044 Uiso 1 1 calc R . .
H20B H 0.5879 1.0370 0.3386 0.044 Uiso 1 1 calc R . .
H20C H 0.5186 0.9586 0.4020 0.044 Uiso 1 1 calc R . .
C22 C 0.5282(3) 0.7985(4) 0.9490(3) 0.0264(9) Uani 1 1 d . . .
H22 H 0.5636 0.8449 0.9631 0.032 Uiso 1 1 calc R . .
C23 C 0.4221(3) 0.6878(4) 0.5166(3) 0.0250(8) Uani 1 1 d . . .
H23A H 0.4100 0.7667 0.4636 0.038 Uiso 1 1 calc R . .
H23B H 0.3422 0.6868 0.5271 0.038 Uiso 1 1 calc R . .
H23C H 0.4802 0.6119 0.5019 0.038 Uiso 1 1 calc R . .
C24 C 0.8687(3) 0.4528(3) 0.5287(2) 0.0200(7) Uani 1 1 d . . .
C26 C 0.8591(3) 0.4135(4) 0.9428(3) 0.0234(8) Uani 1 1 d . . .
C27 C 1.1045(3) 0.3368(4) 0.8161(3) 0.0242(8) Uani 1 1 d . . .
H27 H 1.0620 0.4269 0.8045 0.029 Uiso 1 1 calc R . .
C32 C 0.4595(4) 0.7494(4) 1.0144(3) 0.0291(9) Uani 1 1 d . . .
H32 H 0.4488 0.7626 1.0729 0.035 Uiso 1 1 calc R . .
C28 C 0.8191(4) 0.4779(4) 0.4313(3) 0.0286(9) Uani 1 1 d . . .
H28A H 0.7330 0.4923 0.4322 0.043 Uiso 1 1 calc R . .
H28B H 0.8701 0.4029 0.4133 0.043 Uiso 1 1 calc R . .
H28C H 0.8223 0.5547 0.3853 0.043 Uiso 1 1 calc R . .
C29 C 1.1441(3) 0.1543(3) 0.7721(3) 0.0250(8) Uani 1 1 d . . .
H29 H 1.1287 0.1205 0.7303 0.030 Uiso 1 1 calc R . .
C30 C 1.1949(4) 0.2527(4) 0.8941(3) 0.0301(9) Uani 1 1 d . . .
H30 H 1.2121 0.2862 0.9353 0.036 Uiso 1 1 calc R . .
C33 C 0.9108(4) 0.9952(4) 0.6172(3) 0.0324(9) Uani 1 1 d . . .
H33 H 0.8474 1.0717 0.5733 0.039 Uiso 1 1 calc R . .
B1 B 0.6903(4) 0.6701(4) 0.5429(3) 0.0185(8) Uani 1 1 d . . .
C31 C 0.9474(4) 0.1724(4) 1.0013(3) 0.0403(11) Uani 1 1 d . . .
H31A H 0.8688 0.1694 0.9987 0.061 Uiso 1 1 calc R . .
H31B H 1.0035 0.0985 1.0554 0.061 Uiso 1 1 calc R . .
H31C H 0.9858 0.1684 0.9428 0.061 Uiso 1 1 calc R . .
C42 C 1.2341(3) 0.0697(4) 0.8501(3) 0.0299(9) Uani 1 1 d . . .
H42 H 1.2773 -0.0203 0.8615 0.036 Uiso 1 1 calc R . .
C43 C 1.2604(4) 0.1187(4) 0.9116(3) 0.0325(9) Uani 1 1 d . . .
H43 H 1.3215 0.0622 0.9643 0.039 Uiso 1 1 calc R . .
C44 C 1.0990(3) 0.7706(4) 0.7475(3) 0.0268(8) Uani 1 1 d . . .
H44 H 1.1625 0.6945 0.7916 0.032 Uiso 1 1 calc R . .
C45 C 1.0894(4) 0.8920(4) 0.7332(3) 0.0316(9) Uani 1 1 d . . .
H45 H 1.1458 0.8982 0.7683 0.038 Uiso 1 1 calc R . .
C49 C 0.4843(5) 0.6552(5) 0.2735(3) 0.0470(12) Uani 1 1 d . . .
H49 H 0.5504 0.5694 0.2960 0.056 Uiso 1 1 calc R . .
C46 C 0.9968(4) 1.0039(4) 0.6672(3) 0.0388(11) Uani 1 1 d . . .
H46 H 0.9921 1.0857 0.6561 0.047 Uiso 1 1 calc R . .
C51 C 0.4104(6) 0.8866(5) 0.2223(3) 0.0520(14) Uani 1 1 d . . .
H51 H 0.4269 0.9575 0.2101 0.062 Uiso 1 1 calc R . .
C50 C 0.5085(5) 0.7590(5) 0.2553(3) 0.0488(13) Uani 1 1 d . . .
H50 H 0.5911 0.7442 0.2650 0.059 Uiso 1 1 calc R . .
C48 C 0.3631(6) 0.6764(5) 0.2590(3) 0.0522(13) Uani 1 1 d . . .
H48 H 0.3472 0.6050 0.2716 0.063 Uiso 1 1 calc R . .
C47 C 0.2651(6) 0.8027(7) 0.2258(4) 0.0658(16) Uani 1 1 d . . .
H47 H 0.1829 0.8170 0.2155 0.079 Uiso 1 1 calc R . .
C52 C 0.2890(6) 0.9088(5) 0.2077(4) 0.0614(15) Uani 1 1 d . . .
H52 H 0.2229 0.9946 0.1856 0.074 Uiso 1 1 calc R . .

loop_
_atom_site_aniso_label
_atom_site_aniso_U_11
_atom_site_aniso_U_22
_atom_site_aniso_U_33
_atom_site_aniso_U_23
_atom_site_aniso_U_13
_atom_site_aniso_U_12
N3 0.0190(15) 0.0167(15) 0.0127(14) -0.0053(12) -0.0005(12) -0.0069(12)
Zn1 0.0164(2) 0.0211(2) 0.0156(2) -0.00807(17) -0.00005(16) -0.00749(17)
S1 0.0243(5) 0.0255(5) 0.0192(5) -0.0086(4) -0.0002(4) -0.0112(4)
N4 0.0179(15) 0.0194(15) 0.0158(15) -0.0079(12) 0.0020(12) -0.0077(12)
N1 0.0195(15) 0.0212(16) 0.0212(16) -0.0105(13) -0.0008(12) -0.0079(13)
O1 0.0285(14) 0.0288(14) 0.0203(14) -0.0081(11) 0.0014(11) -0.0136(12)
N5 0.0168(15) 0.0174(15) 0.0130(14) -0.0046(12) -0.0020(11) -0.0069(12)
N6 0.0191(15) 0.0205(15) 0.0146(15) -0.0074(12) 0.0009(12) -0.0088(13)
N2 0.0205(15) 0.0198(15) 0.0141(15) -0.0050(12) -0.0004(12) -0.0058(13)
N7 0.0311(19) 0.0272(18) 0.0212(17) -0.0068(15) 0.0003(15) -0.0082(15)
C4 0.0117(16) 0.0156(17) 0.0192(18) -0.0057(14) -0.0015(14) -0.0002(14)
C5 0.0189(18) 0.0180(18) 0.0233(19) -0.0070(15) 0.0022(15) -0.0088(15)
C6 0.0166(18) 0.0182(18) 0.0220(19) -0.0052(15) 0.0006(15) -0.0040(15)
C7 0.0184(18) 0.0172(18) 0.0200(19) -0.0068(15) 0.0029(15) -0.0032(15)
C8 0.026(2) 0.025(2) 0.022(2) -0.0071(16) 0.0004(16) -0.0111(17)
C9 0.0162(17) 0.0204(18) 0.0234(19) -0.0114(15) 0.0051(14) -0.0082(15)
C10 0.028(2) 0.0167(18) 0.0229(19) -0.0052(15) 0.0033(16) -0.0121(16)
C11 0.0176(18) 0.0179(18) 0.0183(18) -0.0070(15) 0.0021(14) -0.0057(15)
C12 0.0164(17) 0.0120(16) 0.0182(18) -0.0026(14) 0.0007(14) -0.0040(14)
C13 0.0195(19) 0.025(2) 0.024(2) -0.0040(16) 0.0004(15) -0.0074(16)
C14 0.025(2) 0.027(2) 0.023(2) -0.0116(16) 0.0091(16) -0.0144(17)
C15 0.0179(18) 0.0246(19) 0.026(2) -0.0143(16) 0.0074(15) -0.0104(15)
C16 0.0226(19) 0.0185(18) 0.0231(19) -0.0106(16) 0.0057(15) -0.0054(15)
C17 0.026(2) 0.029(2) 0.021(2) -0.0029(17) 0.0057(16) -0.0055(17)
C18 0.0164(17) 0.0135(17) 0.0230(19) -0.0066(14) -0.0012(14) -0.0052(14)
C19 0.0176(18) 0.0241(19) 0.024(2) -0.0096(16) 0.0033(15) -0.0091(15)
C20 0.032(2) 0.023(2) 0.026(2) -0.0034(17) -0.0050(17) -0.0099(17)
C22 0.0208(19) 0.023(2) 0.029(2) -0.0143(17) -0.0010(16) -0.0008(16)
C23 0.0209(19) 0.028(2) 0.027(2) -0.0114(17) -0.0025(16) -0.0099(16)
C24 0.0240(19) 0.0185(18) 0.0185(18) -0.0078(15) 0.0034(15) -0.0099(15)
C26 0.0199(19) 0.032(2) 0.0169(19) -0.0087(16) 0.0049(15) -0.0114(17)
C27 0.025(2) 0.0211(19) 0.026(2) -0.0121(16) 0.0031(16) -0.0079(16)
C32 0.032(2) 0.026(2) 0.018(2) -0.0127(17) -0.0016(17) -0.0004(17)
C28 0.033(2) 0.029(2) 0.025(2) -0.0165(17) 0.0043(17) -0.0104(18)
C29 0.0206(19) 0.0216(19) 0.034(2) -0.0150(17) -0.0031(16) -0.0064(16)
C30 0.029(2) 0.030(2) 0.030(2) -0.0177(18) -0.0037(17) -0.0075(18)
C33 0.032(2) 0.028(2) 0.039(2) -0.0108(19) -0.0027(19) -0.0153(18)
B1 0.021(2) 0.016(2) 0.016(2) -0.0041(16) -0.0020(16) -0.0060(16)
C31 0.043(3) 0.024(2) 0.043(3) -0.007(2) 0.003(2) -0.010(2)
C42 0.023(2) 0.0181(19) 0.042(2) -0.0114(18) -0.0099(18) -0.0022(16)
C43 0.024(2) 0.027(2) 0.036(2) -0.0102(18) -0.0097(18) -0.0017(17)
C44 0.022(2) 0.031(2) 0.028(2) -0.0110(18) 0.0043(16) -0.0131(17)
C45 0.028(2) 0.037(2) 0.043(3) -0.022(2) 0.0044(19) -0.0195(19)
C49 0.080(4) 0.040(3) 0.021(2) -0.006(2) -0.008(2) -0.030(3)
C46 0.035(2) 0.032(2) 0.059(3) -0.020(2) 0.000(2) -0.019(2)
C51 0.101(4) 0.040(3) 0.026(2) -0.009(2) -0.001(3) -0.042(3)
C50 0.079(4) 0.051(3) 0.026(2) -0.008(2) -0.012(2) -0.040(3)
C48 0.085(4) 0.049(3) 0.036(3) -0.014(2) 0.021(3) -0.045(3)
C47 0.062(4) 0.096(5) 0.057(4) -0.040(4) 0.025(3) -0.044(4)
C52 0.077(4) 0.051(3) 0.047(3) -0.027(3) 0.012(3) -0.016(3)

loop_
_atom_type_symbol
_atom_type_description
_atom_type_scat_dispersion_real
_atom_type_scat_dispersion_imag
_atom_type_scat_source
C C 0.0033 0.0016 'International Tables Vol C Tables 4.2.6.8 and 6.1.1.4'
H H 0.0000 0.0000 'International Tables Vol C Tables 4.2.6.8 and 6.1.1.4'
B B 0.0013 0.0007 'International Tables Vol C Tables 4.2.6.8 and 6.1.1.4'
N N 0.0061 0.0033 'International Tables Vol C Tables 4.2.6.8 and 6.1.1.4'
O O 0.0106 0.0060 'International Tables Vol C Tables 4.2.6.8 and 6.1.1.4'
S S 0.1246 0.1234 'International Tables Vol C Tables 4.2.6.8 and 6.1.1.4'
Zn Zn 0.2839 1.4301 'International Tables Vol C Tables 4.2.6.8 and 6.1.1.4'

loop_
_geom_angle_atom_site_label_1
_geom_angle_atom_site_label_2
_geom_angle_atom_site_label_3
_geom_angle
_geom_angle_site_symmetry_1
_geom_angle_site_symmetry_3
_geom_angle_publ_flag
C12 N3 N5 106.2(3) . . ?
C12 N3 Zn1 136.7(2) . . ?
N5 N3 Zn1 114.2(2) . . ?
N3 Zn1 N2 97.52(11) . . ?
N3 Zn1 N1 89.01(10) . . ?
N2 Zn1 N1 82.15(11) . . ?
N3 Zn1 O1 92.90(10) . . ?
N2 Zn1 O1 85.97(10) . . ?
N1 Zn1 O1 168.11(9) . . ?
N3 Zn1 S1 123.93(8) . . ?
N2 Zn1 S1 137.86(8) . . ?
N1 Zn1 S1 103.85(7) . . ?
O1 Zn1 S1 84.79(7) . . ?
C13 S1 Zn1 96.34(12) . . ?
C24 N4 N2 109.6(3) . . ?
C24 N4 B1 128.9(3) . . ?
N2 N4 B1 121.4(3) . . ?
C9 N1 N6 105.6(3) . . ?
C9 N1 Zn1 139.6(2) . . ?
N6 N1 Zn1 109.3(2) . . ?
C26 O1 Zn1 111.4(2) . . ?
C18 N5 N3 110.7(3) . . ?
C18 N5 B1 130.0(3) . . ?
N3 N5 B1 119.1(3) . . ?
C7 N6 N1 110.5(3) . . ?
C7 N6 B1 130.0(3) . . ?
N1 N6 B1 119.5(3) . . ?
C11 N2 N4 106.3(3) . . ?
C11 N2 Zn1 139.8(2) . . ?
N4 N2 Zn1 113.8(2) . . ?
C26 N7 C31 122.7(3) . . ?
C8 C4 C6 118.8(3) . . ?
C8 C4 C12 121.1(3) . . ?
C6 C4 C12 120.0(3) . . ?
C18 C5 C12 106.4(3) . . ?
C22 C6 C4 120.6(3) . . ?
N6 C7 C10 107.9(3) . . ?
N6 C7 C20 122.7(3) . . ?
C10 C7 C20 129.4(3) . . ?
C4 C8 C17 120.7(4) . . ?
N1 C9 C10 110.3(3) . . ?
N1 C9 C15 121.4(3) . . ?
C10 C9 C15 128.3(3) . . ?
C7 C10 C9 105.8(3) . . ?
N2 C11 C16 110.0(3) . . ?
N2 C11 C19 123.3(3) . . ?
C16 C11 C19 126.8(3) . . ?
N3 C12 C5 109.5(3) . . ?
N3 C12 C4 121.7(3) . . ?
C5 C12 C4 128.6(3) . . ?
C26 C13 S1 112.1(3) . . ?
C15 C14 C44 120.9(3) . . ?
C14 C15 C33 118.4(3) . . ?
C14 C15 C9 121.0(3) . . ?
C33 C15 C9 120.5(3) . . ?
C24 C16 C11 105.9(3) . . ?
C32 C17 C8 119.8(4) . . ?
N5 C18 C5 107.2(3) . . ?
N5 C18 C23 123.2(3) . . ?
C5 C18 C23 129.6(3) . . ?
C29 C19 C27 117.8(3) . . ?
C29 C19 C11 118.7(3) . . ?
C27 C19 C11 123.5(3) . . ?
C32 C22 C6 119.6(4) . . ?
N4 C24 C16 108.1(3) . . ?
N4 C24 C28 122.9(3) . . ?
C16 C24 C28 129.0(3) . . ?
O1 C26 N7 121.8(4) . . ?
O1 C26 C13 121.3(3) . . ?
N7 C26 C13 116.9(3) . . ?
C30 C27 C19 120.6(3) . . ?
C22 C32 C17 120.5(3) . . ?
C42 C29 C19 121.8(3) . . ?
C27 C30 C43 120.5(4) . . ?
C46 C33 C15 120.8(4) . . ?
N4 B1 N5 110.8(3) . . ?
N4 B1 N6 109.2(3) . . ?
N5 B1 N6 108.0(3) . . ?
C29 C42 C43 119.8(3) . . ?
C42 C43 C30 119.4(4) . . ?
C45 C44 C14 119.8(4) . . ?
C46 C45 C44 120.1(4) . . ?
C50 C49 C48 120.3(5) . . ?
C45 C46 C33 120.1(4) . . ?
C52 C51 C50 120.1(5) . . ?
C49 C50 C51 120.0(5) . . ?
C49 C48 C47 120.2(5) . . ?
C48 C47 C52 119.8(5) . . ?
C51 C52 C47 119.6(5) . . ?

loop_
_geom_bond_atom_site_label_1
_geom_bond_atom_site_label_2
_geom_bond_distance
_geom_bond_site_symmetry_2
_geom_bond_publ_flag
N3 C12 1.345(4) . ?
N3 N5 1.368(4) . ?
N3 Zn1 2.053(3) . ?
Zn1 N2 2.057(3) . ?
Zn1 N1 2.244(3) . ?
Zn1 O1 2.256(2) . ?
Zn1 S1 2.2852(10) . ?
S1 C13 1.818(4) . ?
N4 C24 1.351(4) . ?
N4 N2 1.379(4) . ?
N4 B1 1.533(5) . ?
N1 C9 1.346(4) . ?
N1 N6 1.371(4) . ?
O1 C26 1.237(4) . ?
N5 C18 1.348(4) . ?
N5 B1 1.538(5) . ?
N6 C7 1.342(4) . ?
N6 B1 1.545(5) . ?
N2 C11 1.342(4) . ?
N7 C26 1.335(5) . ?
N7 C31 1.461(5) . ?
C4 C8 1.384(5) . ?
C4 C6 1.394(5) . ?
C4 C12 1.466(5) . ?
C5 C18 1.375(5) . ?
C5 C12 1.394(5) . ?
C6 C22 1.387(5) . ?
C7 C10 1.374(5) . ?
C7 C20 1.498(5) . ?
C8 C17 1.384(5) . ?
C9 C10 1.388(5) . ?
C9 C15 1.474(5) . ?
C11 C16 1.396(5) . ?
C11 C19 1.478(5) . ?
C13 C26 1.484(5) . ?
C14 C15 1.380(5) . ?
C14 C44 1.382(5) . ?
C15 C33 1.386(5) . ?
C16 C24 1.373(5) . ?
C17 C32 1.380(5) . ?
C18 C23 1.491(5) . ?
C19 C29 1.381(5) . ?
C19 C27 1.401(5) . ?
C22 C32 1.376(5) . ?
C24 C28 1.484(5) . ?
C27 C30 1.376(5) . ?
C29 C42 1.375(5) . ?
C30 C43 1.384(5) . ?
C33 C46 1.377(5) . ?
C42 C43 1.382(5) . ?
C44 C45 1.374(5) . ?
C45 C46 1.371(5) . ?
C49 C50 1.361(6) . ?
C49 C48 1.368(7) . ?
C51 C52 1.366(7) . ?
C51 C50 1.382(7) . ?
C48 C47 1.372(7) . ?
C47 C52 1.386(7) . ?
